data_4516655
loop_
_publ_author_name
'Li, Peng'
'Wang, Xingjie'
'Otake, Ken-ichi'
'Lyu, Jiafei'
'Hanna, Sylvia L.'
'Islamoglu, Timur'
'Farha, Omar K.'

_publ_section_title
;
 Synthetic Control of Thorium Polyoxo-Clusters in Metal--Organic
 Frameworks toward New Thorium-Based Materials
;
_journal_issue 4
_journal_name_full 'ACS Applied Nano Materials'
_journal_page_first 2260
_journal_paper_doi 10.1021/acsanm.9b00188
_journal_volume 2
_journal_year 2019
_chemical_formula_moiety 'Th6 O30 (C34 H16 Br2)2 (C)3.6'
_chemical_formula_sum 'C71.6 H32 Br4 O30 Th6'
_chemical_formula_weight 3084.05
_space_group_crystal_system hexagonal
_space_group_IT_number 191
_space_group_name_Hall '-P 6 2'
_space_group_name_H-M_alt 'P 6/m m m'
_atom_sites_solution_hydrogens geom
_audit_creation_method SHELXL-2017/1
_audit_update_record
;
2018-10-26 deposited with the CCDC.
2018-10-26 downloaded from the CCDC.
;
_cell_angle_alpha 90
_cell_angle_beta 90
_cell_angle_gamma 120
_cell_formula_units_Z 3
_cell_length_a 41.2089(17)
_cell_length_b 41.2089(17)
_cell_length_c 12.2663(7)
_cell_measurement_reflns_used 3451
_cell_measurement_temperature 100(2)
_cell_measurement_theta_max 60.06
_cell_measurement_theta_min 3.28
_cell_volume 18039.6(15)
_computing_cell_refinement 'Bruker SAINT'
_computing_data_collection 'Bruker APEX2'
_computing_data_reduction 'Bruker SAINT'
_computing_publication_material 'Yadokari-XG (Wakita, Nemoto et al., 2009)'
_computing_structure_refinement 'SHELXL-2017/1 (Sheldrick, 2017)'
_computing_structure_solution 'SHELXT 2014/5 (Sheldrick, 2014)'
_diffrn_ambient_temperature 100(2)
_diffrn_measured_fraction_theta_full 0.998
_diffrn_measured_fraction_theta_max 0.998
_diffrn_measurement_device_type 'Bruker Kappa APEX-II CCD area detector'
_diffrn_measurement_method '\f and \w scans'
_diffrn_radiation_monochromator 'MX optics'
_diffrn_radiation_type CuK\a
_diffrn_radiation_wavelength 1.54178
_diffrn_reflns_av_R_equivalents 0.1027
_diffrn_reflns_av_unetI/netI 0.0569
_diffrn_reflns_Laue_measured_fraction_full 0.998
_diffrn_reflns_Laue_measured_fraction_max 0.998
_diffrn_reflns_limit_h_max 42
_diffrn_reflns_limit_h_min -43
_diffrn_reflns_limit_k_max 46
_diffrn_reflns_limit_k_min -45
_diffrn_reflns_limit_l_max 13
_diffrn_reflns_limit_l_min -8
_diffrn_reflns_number 44486
_diffrn_reflns_point_group_measured_fraction_full 0.998
_diffrn_reflns_point_group_measured_fraction_max 0.998
_diffrn_reflns_theta_full 60.126
_diffrn_reflns_theta_max 60.126
_diffrn_reflns_theta_min 2.476
_diffrn_source microsource
_exptl_absorpt_coefficient_mu 12.818
_exptl_absorpt_correction_T_max 0.7518
_exptl_absorpt_correction_T_min 0.6021
_exptl_absorpt_correction_type multi-scan
_exptl_absorpt_process_details '(SADABS-2014/5; Krause et al., 2015)'
_exptl_crystal_colour 'no color'
_exptl_crystal_density_diffrn 0.852
_exptl_crystal_density_method 'not measured'
_exptl_crystal_description block
_exptl_crystal_F_000 4145
_exptl_crystal_size_max 0.080
_exptl_crystal_size_mid 0.040
_exptl_crystal_size_min 0.040
_refine_diff_density_max 1.048
_refine_diff_density_min -2.144
_refine_diff_density_rms 0.095
_refine_ls_extinction_method none
_refine_ls_goodness_of_fit_ref 1.061
_refine_ls_hydrogen_treatment constr
_refine_ls_matrix_type full
_refine_ls_number_parameters 153
_refine_ls_number_reflns 5075
_refine_ls_number_restraints 0
_refine_ls_restrained_S_all 1.061
_refine_ls_R_factor_all 0.0396
_refine_ls_R_factor_gt 0.0294
_refine_ls_shift/su_max 0.007
_refine_ls_shift/su_mean 0.000
_refine_ls_structure_factor_coef Fsqd
_refine_ls_weighting_details 'w=1/[\s^2^(Fo^2^)+(0.0217P)^2^] where P=(Fo^2^+2Fc^2^)/3'
_refine_ls_weighting_scheme calc
_refine_ls_wR_factor_gt 0.0674
_refine_ls_wR_factor_ref 0.0698
_reflns_Friedel_coverage 0.000
_reflns_number_gt 4067
_reflns_number_total 5075
_reflns_threshold_expression 'I > 2\s(I)'
_cod_data_source_file an9b00188_si_002.cif
_cod_data_source_block Th-MOF-csq
_cod_original_cell_volume 18039.6(18)
_cod_original_formula_sum 'C71.60 H32 Br4 O30 Th6'
_cod_database_code 4516655
_shelx_shelxl_version_number 2017/1
_shelx_space_group_comment
;
The symmetry employed for this shelxl refinement is uniquely defined
by the following loop, which should always be used as a source of
symmetry information in preference to the above space-group names.
They are only intended as comments.
;

loop_
_space_group_symop_operation_xyz
'x, y, z'
'-x, -y, z'
'-y, x-y, z'
'-x+y, -x, z'
'x-y, x, z'
'y, -x+y, z'
'x-y, -y, -z'
'-x, -x+y, -z'
'y, x, -z'
'-y, -x, -z'
'x, x-y, -z'
'-x+y, y, -z'
'-x, -y, -z'
'x, y, -z'
'y, -x+y, -z'
'x-y, x, -z'
'-x+y, -x, -z'
'-y, x-y, -z'
'-x+y, y, z'
'x, x-y, z'
'-y, -x, z'
'y, x, z'
'-x, -x+y, z'
'x-y, -y, z'

loop_
_atom_site_label
_atom_site_type_symbol
_atom_site_fract_x
_atom_site_fract_y
_atom_site_fract_z
_atom_site_U_iso_or_equiv
_atom_site_adp_type
_atom_site_occupancy
_atom_site_site_symmetry_order
_atom_site_calc_flag
_atom_site_refinement_flags_posn
_atom_site_refinement_flags_adp
_atom_site_refinement_flags_occupancy
Br1 Br 0.47468(5) 0.23734(3) 0.76604(8) 0.1010(5) Uani 1 2 d S T P
C1 C 0.48852(19) 0.09571(16) 0.8008(5) 0.0472(16) Uani 1 1 d . . .
C2 C 0.48551(17) 0.12482(14) 0.7386(4) 0.0401(14) Uani 1 1 d . . .
C3 C 0.5173(2) 0.16069(17) 0.7252(5) 0.0604(18) Uani 1 1 d . . .
H1 H 0.540578 0.166556 0.757644 0.072 Uiso 1 1 calc R U .
C4 C 0.5141(2) 0.18705(17) 0.6644(5) 0.0606(18) Uani 1 1 d . . .
H2 H 0.535681 0.210881 0.652386 0.073 Uiso 1 1 calc R U .
C5 C 0.4800(2) 0.17941(16) 0.6203(4) 0.0460(17) Uani 1 1 d . . .
C6 C 0.44905(19) 0.14466(17) 0.6369(5) 0.0530(16) Uani 1 1 d . . .
H3 H 0.425385 0.139213 0.608657 0.064 Uiso 1 1 calc R U .
C7 C 0.45235(19) 0.11789(16) 0.6941(5) 0.0509(16) Uani 1 1 d . . .
H4 H 0.430875 0.093791 0.703054 0.061 Uiso 1 1 calc R U .
C8 C 0.47759(18) 0.20929(14) 0.5576(4) 0.0416(15) Uani 1 1 d . . .
C9 C 0.4766(3) 0.23830(14) 0.6115(6) 0.048(2) Uani 1 2 d S T P
C10 C 0.3868(4) 0.0078(5) 1.000000 0.051(5) Uiso 0.5 2 d S . P
O1 O 0.47284(16) 0.03754(17) 1.000000 0.073(2) Uani 1 2 d S T P
O2 O 0.39450(14) 0.000000 0.9091(6) 0.0666(18) Uani 1 2 d S T P
O3 O 0.4061(3) 0.000000 0.6800(10) 0.145(4) Uani 1 2 d S T P
O4 O 0.47211(16) 0.000000 0.6525(4) 0.0612(17) Uani 1 2 d S T P
O5 O 0.51862(8) 0.03724(16) 1.1564(6) 0.071(2) Uani 1 2 d S T P
O6 O 0.57623(12) 0.1525(2) 1.000000 0.086(3) Uani 1 4 d S T P
O7 O 0.51609(12) 0.10679(10) 0.8663(3) 0.0495(10) Uani 1 1 d . . .
O8 O 0.46344(12) 0.06210(11) 0.7859(3) 0.0552(11) Uani 1 1 d . . .
Th1 Th 0.53937(2) 0.07873(2) 1.000000 0.02431(10) Uani 1 4 d S T P
Th2 Th 0.45085(2) 0.000000 0.84044(2) 0.02932(9) Uani 1 2 d S T P
C11 C 0.4903(3) -0.0194(6) 0.6237(19) 0.058(6) Uiso 0.4 2 d S . P

loop_
_atom_site_aniso_label
_atom_site_aniso_U_11
_atom_site_aniso_U_22
_atom_site_aniso_U_33
_atom_site_aniso_U_23
_atom_site_aniso_U_13
_atom_site_aniso_U_12
Br1 0.2284(17) 0.0900(5) 0.0307(6) 0.0008(4) 0.0017(8) 0.1142(9)
C1 0.068(4) 0.035(4) 0.045(4) 0.016(3) -0.006(3) 0.031(3)
C2 0.067(4) 0.029(3) 0.035(3) 0.012(3) 0.006(3) 0.032(3)
C3 0.075(5) 0.039(4) 0.070(5) 0.015(3) -0.017(4) 0.031(3)
C4 0.081(5) 0.039(3) 0.060(5) 0.014(3) -0.004(4) 0.029(3)
C5 0.103(5) 0.037(3) 0.024(3) -0.003(3) 0.003(3) 0.054(4)
C6 0.073(4) 0.047(4) 0.047(4) 0.010(3) 0.000(3) 0.036(3)
C7 0.069(4) 0.034(3) 0.052(4) 0.012(3) -0.010(3) 0.028(3)
C8 0.096(5) 0.035(3) 0.021(3) 0.000(2) 0.004(3) 0.053(3)
C9 0.102(7) 0.046(3) 0.016(4) -0.004(2) -0.007(4) 0.051(4)
O1 0.047(3) 0.075(4) 0.015(3) 0.000 0.000 -0.030(3)
O2 0.052(3) 0.058(4) 0.092(5) 0.000 -0.018(3) 0.0290(19)
O3 0.111(6) 0.091(6) 0.228(12) 0.000 -0.052(7) 0.045(3)
O4 0.080(3) 0.090(5) 0.016(3) 0.000 -0.006(3) 0.045(2)
O5 0.042(2) 0.056(4) 0.120(6) 0.072(4) 0.0361(19) 0.0280(19)
O6 0.113(7) 0.040(5) 0.080(7) 0.000 0.000 0.020(3)
O7 0.071(3) 0.032(2) 0.048(3) 0.0114(18) -0.009(2) 0.027(2)
O8 0.070(3) 0.031(2) 0.062(3) 0.013(2) -0.014(2) 0.023(2)
Th1 0.03039(15) 0.01199(16) 0.0244(2) 0.000 0.000 0.00600(8)
Th2 0.04003(13) 0.01514(13) 0.02447(16) 0.000 -0.00918(10) 0.00757(6)

loop_
_atom_type_symbol
_atom_type_description
_atom_type_scat_dispersion_real
_atom_type_scat_dispersion_imag
_atom_type_scat_source
C C 0.0181 0.0091 'International Tables Vol C Tables 4.2.6.8 and 6.1.1.4'
O O 0.0492 0.0322 'International Tables Vol C Tables 4.2.6.8 and 6.1.1.4'
Th Th -4.1491 12.3296 'International Tables Vol C Tables 4.2.6.8 and 6.1.1.4'
Br Br -0.6763 1.2805 'International Tables Vol C Tables 4.2.6.8 and 6.1.1.4'
H H 0.0000 0.0000 'International Tables Vol C Tables 4.2.6.8 and 6.1.1.4'

loop_
_geom_angle_atom_site_label_1
_geom_angle_atom_site_label_2
_geom_angle_atom_site_label_3
_geom_angle
_geom_angle_site_symmetry_1
_geom_angle_site_symmetry_3
O8 C1 O7 125.4(5) . .
O8 C1 C2 117.5(6) . .
O7 C1 C2 117.1(5) . .
C7 C2 C3 118.8(5) . .
C7 C2 C1 121.3(5) . .
C3 C2 C1 119.9(6) . .
C4 C3 C2 118.9(6) . .
C3 C4 C5 121.2(6) . .
C6 C5 C4 119.0(5) . .
C6 C5 C8 121.7(6) . .
C4 C5 C8 119.3(6) . .
C7 C6 C5 120.1(6) . .
C2 C7 C6 122.0(6) . .
C9 C8 C8 118.5(3) . 14_556
C9 C8 C5 120.5(5) . .
C8 C8 C5 120.9(3) 14_556 .
C8 C9 C8 122.9(7) . 20
C8 C9 Br1 118.6(3) . .
C8 C9 Br1 118.6(3) 20 .
C10 C10 O2 77.0(9) 7_557 .
C10 C10 O2 77.0(9) 7_557 14_557
O2 C10 O2 127.2(15) . 14_557
Th2 O1 Th2 111.0(2) 14_557 .
Th2 O1 Th1 112.96(19) 14_557 .
Th2 O1 Th1 112.96(19) . .
C10 O2 C10 26.0(17) 7_557 .
C10 O2 Th2 131.8(8) 7_557 .
C10 O2 Th2 131.8(8) . .
C11 O4 C11 59.8(17) 2_655 .
C11 O4 Th2 122.2(10) 2_655 .
C11 O4 Th2 122.2(10) . .
Th2 O5 Th2 113.4(2) 13_657 14_557
Th2 O5 Th1 110.37(19) 13_657 .
Th2 O5 Th1 110.37(19) 14_557 .
C1 O7 Th1 137.6(3) . .
C1 O8 Th2 137.8(4) . .
O1 Th1 O1 104.3(4) 19_655 .
O1 Th1 O5 67.99(13) 19_655 14_557
O1 Th1 O5 67.98(13) . 14_557
O1 Th1 O5 67.98(13) 19_655 .
O1 Th1 O5 67.98(13) . .
O5 Th1 O5 104.7(4) 14_557 .
O1 Th1 O7 75.89(17) 19_655 12_657
O1 Th1 O7 137.99(10) . 12_657
O5 Th1 O7 140.92(10) 14_557 12_657
O5 Th1 O7 73.82(16) . 12_657
O1 Th1 O7 137.99(10) 19_655 .
O1 Th1 O7 75.89(17) . .
O5 Th1 O7 73.81(16) 14_557 .
O5 Th1 O7 140.91(10) . .
O7 Th1 O7 131.97(18) 12_657 .
O1 Th1 O7 75.89(17) 19_655 19_655
O1 Th1 O7 137.99(10) . 19_655
O5 Th1 O7 73.82(16) 14_557 19_655
O5 Th1 O7 140.91(10) . 19_655
O7 Th1 O7 83.58(19) 12_657 19_655
O7 Th1 O7 77.3(2) . 19_655
O1 Th1 O7 137.99(10) 19_655 14_557
O1 Th1 O7 75.89(17) . 14_557
O5 Th1 O7 140.91(10) 14_557 14_557
O5 Th1 O7 73.82(16) . 14_557
O7 Th1 O7 77.3(2) 12_657 14_557
O7 Th1 O7 83.58(19) . 14_557
O7 Th1 O7 131.97(18) 19_655 14_557
O1 Th1 O6 127.84(19) 19_655 .
O1 Th1 O6 127.84(19) . .
O5 Th1 O6 127.67(18) 14_557 .
O5 Th1 O6 127.67(18) . .
O7 Th1 O6 65.98(9) 12_657 .
O7 Th1 O6 65.99(9) . .
O7 Th1 O6 65.98(9) 19_655 .
O7 Th1 O6 65.98(9) 14_557 .
O1 Th1 Th2 33.35(9) 19_655 2_655
O1 Th1 Th2 88.21(17) . 2_655
O5 Th1 Th2 34.82(8) 14_557 2_655
O5 Th1 Th2 87.58(15) . 2_655
O7 Th1 Th2 107.29(10) 12_657 2_655
O7 Th1 Th2 106.12(9) . 2_655
O7 Th1 Th2 69.00(9) 19_655 2_655
O7 Th1 Th2 158.96(9) 14_557 2_655
O6 Th1 Th2 134.932(4) . 2_655
O1 Th1 Th2 33.35(9) 19_655 13_657
O1 Th1 Th2 88.21(17) . 13_657
O5 Th1 Th2 87.58(15) 14_557 13_657
O5 Th1 Th2 34.81(8) . 13_657
O7 Th1 Th2 69.00(9) 12_657 13_657
O7 Th1 Th2 158.96(9) . 13_657
O7 Th1 Th2 107.29(10) 19_655 13_657
O7 Th1 Th2 106.12(9) 14_557 13_657
O6 Th1 Th2 134.932(4) . 13_657
Th2 Th1 Th2 58.939(8) 2_655 13_657
O1 Th1 Th2 88.21(17) 19_655 14_557
O1 Th1 Th2 33.35(9) . 14_557
O5 Th1 Th2 87.58(16) 14_557 14_557
O5 Th1 Th2 34.81(8) . 14_557
O7 Th1 Th2 106.12(9) 12_657 14_557
O7 Th1 Th2 107.29(10) . 14_557
O7 Th1 Th2 158.96(9) 19_655 14_557
O7 Th1 Th2 69.00(9) 14_557 14_557
O6 Th1 Th2 134.932(4) . 14_557
Th2 Th1 Th2 90.136(8) 2_655 14_557
Th2 Th1 Th2 61.206(8) 13_657 14_557
O1 Th2 O1 68.7(3) . 7_557
O1 Th2 O5 68.32(19) . 14_557
O1 Th2 O5 104.4(3) 7_557 14_557
O1 Th2 O5 104.4(3) . 13_657
O1 Th2 O5 68.32(19) 7_557 13_657
O5 Th2 O5 66.5(2) 14_557 13_657
O1 Th2 O8 139.17(14) . 24
O1 Th2 O8 74.38(18) 7_557 24
O5 Th2 O8 139.84(14) 14_557 24
O5 Th2 O8 76.50(17) 13_657 24
O1 Th2 O8 74.38(18) . .
O1 Th2 O8 139.17(14) 7_557 .
O5 Th2 O8 76.50(17) 14_557 .
O5 Th2 O8 139.84(14) 13_657 .
O8 Th2 O8 130.87(19) 24 .
O1 Th2 O4 138.62(13) . .
O1 Th2 O4 138.61(13) 7_557 .
O5 Th2 O4 73.6(2) 14_557 .
O5 Th2 O4 73.6(2) 13_657 .
O8 Th2 O4 81.61(12) 24 .
O8 Th2 O4 81.61(12) . .
O1 Th2 O2 76.8(2) . .
O1 Th2 O2 76.8(2) 7_557 .
O5 Th2 O2 141.29(13) 14_557 .
O5 Th2 O2 141.29(13) 13_657 .
O8 Th2 O2 78.49(12) 24 .
O8 Th2 O2 78.48(12) . .
O4 Th2 O2 130.8(2) . .
O1 Th2 O3 129.7(3) . .
O1 Th2 O3 129.7(3) 7_557 .
O5 Th2 O3 125.7(3) 14_557 .
O5 Th2 O3 125.7(3) 13_657 .
O8 Th2 O3 65.56(10) 24 .
O8 Th2 O3 65.55(10) . .
O4 Th2 O3 64.0(3) . .
O2 Th2 O3 66.8(3) . .
O1 Th2 Th2 34.52(12) . 14_557
O1 Th2 Th2 34.53(12) 7_557 14_557
O5 Th2 Th2 89.07(18) 14_557 14_557
O5 Th2 Th2 89.07(17) 13_657 14_557
O8 Th2 Th2 105.94(10) 24 14_557
O8 Th2 Th2 105.94(10) . 14_557
O4 Th2 Th2 159.19(14) . 14_557
O2 Th2 Th2 70.05(16) . 14_557
O3 Th2 Th2 136.9(3) . 14_557
O1 Th2 Th1 33.69(13) . .
O1 Th2 Th1 87.97(17) 7_557 .
O5 Th2 Th1 34.82(13) 14_557 .
O5 Th2 Th1 87.35(16) 13_657 .
O8 Th2 Th1 159.44(10) 24 .
O8 Th2 Th1 69.62(10) . .
O4 Th2 Th1 106.20(10) . .
O2 Th2 Th1 108.10(11) . .
O3 Th2 Th1 134.999(15) . .
Th2 Th2 Th1 60.530(4) 14_557 .
O1 Th2 Th1 87.97(17) . 13_657
O1 Th2 Th1 33.68(13) 7_557 13_657
O5 Th2 Th1 87.36(16) 14_557 13_657
O5 Th2 Th1 34.82(13) 13_657 13_657
O8 Th2 Th1 69.61(10) 24 13_657
O8 Th2 Th1 159.45(10) . 13_657
O4 Th2 Th1 106.20(10) . 13_657
O2 Th2 Th1 108.10(11) . 13_657
O3 Th2 Th1 134.998(15) . 13_657
Th2 Th2 Th1 60.531(4) 14_557 13_657
Th1 Th2 Th1 89.863(8) . 13_657
C11 C11 O4 60.1(9) 2_655 .
C11 C11 O4 60.1(8) 2_655 2_655
O4 C11 O4 112.0(17) . 2_655

loop_
_geom_bond_atom_site_label_1
_geom_bond_atom_site_label_2
_geom_bond_distance
_geom_bond_site_symmetry_2
Br1 C9 1.897(7) .
C1 O8 1.260(7) .
C1 O7 1.275(7) .
C1 C2 1.478(7) .
C2 C7 1.363(8) .
C2 C3 1.412(9) .
C3 C4 1.377(8) .
C4 C5 1.389(9) .
C5 C6 1.375(9) .
C5 C8 1.496(7) .
C6 C7 1.371(8) .
C8 C9 1.384(6) .
C8 C8 1.412(10) 14_556
C10 C10 0.56(4) 7_557
C10 O2 1.244(9) .
C10 O2 1.244(9) 14_557
O1 Th2 2.376(3) 14_557
O1 Th2 2.376(3) .
O1 Th1 2.397(5) .
O2 Th2 2.470(6) .
O3 Th2 2.697(10) .
O4 C11 1.387(14) 2_655
O4 C11 1.387(13) .
O4 Th2 2.466(5) .
O5 Th2 2.423(3) 13_657
O5 Th2 2.423(3) 14_557
O5 Th1 2.423(5) .
O6 Th1 2.631(9) .
O7 Th1 2.461(4) .
O8 Th2 2.437(4) .
Th1 Th2 3.9784(3) 2_655
Th1 Th2 3.9784(3) 13_657
Th1 Th2 3.9784(3) 14_557
Th2 Th2 3.9145(6) 14_557
C11 C11 1.38(5) 2_655

loop_
_geom_torsion_atom_site_label_1
_geom_torsion_atom_site_label_2
_geom_torsion_atom_site_label_3
_geom_torsion_atom_site_label_4
_geom_torsion
_geom_torsion_site_symmetry_1
_geom_torsion_site_symmetry_4
O8 C1 C2 C7 19.8(9) . .
O7 C1 C2 C7 -159.2(6) . .
O8 C1 C2 C3 -160.7(6) . .
O7 C1 C2 C3 20.3(9) . .
C7 C2 C3 C4 -2.3(9) . .
C1 C2 C3 C4 178.2(6) . .
C2 C3 C4 C5 2.7(10) . .
C3 C4 C5 C6 -0.8(9) . .
C3 C4 C5 C8 178.1(6) . .
C4 C5 C6 C7 -1.5(9) . .
C8 C5 C6 C7 179.6(5) . .
C3 C2 C7 C6 0.1(9) . .
C1 C2 C7 C6 179.6(6) . .
C5 C6 C7 C2 1.8(10) . .
C6 C5 C8 C9 101.8(8) . .
C4 C5 C8 C9 -77.2(9) . .
C6 C5 C8 C8 -80.4(6) . 14_556
C4 C5 C8 C8 100.6(5) . 14_556
C8 C8 C9 C8 -3.5(12) 14_556 20
C5 C8 C9 C8 174.4(6) . 20
C8 C8 C9 Br1 177.6(4) 14_556 .
C5 C8 C9 Br1 -4.5(11) . .
O2 C10 O2 C10 62.3(18) 14_557 7_557
C10 C10 O2 Th2 -101.9(8) 7_557 .
O2 C10 O2 Th2 -40(2) 14_557 .
O8 C1 O7 Th1 -2.2(11) . .
C2 C1 O7 Th1 176.7(4) . .
O7 C1 O8 Th2 -7.5(11) . .
C2 C1 O8 Th2 173.5(4) . .
Th2 O4 C11 C11 -111.2(9) . 2_655
C11 O4 C11 O4 32(2) 2_655 2_655
Th2 O4 C11 O4 -79.5(16) . 2_655
